data_2213050
loop_
_publ_author_name
'Lin, Hai-Xia '
'Wang, Xiao-Hong '
'Xu, Bin'
'Yuan, Tian-Hai'
'Chen, Minqin'

_publ_section_title
;
 4-(4-Difluoromethoxyphenyl)-1,2,3,4,5,6,7,8-octahydroquinazoline-2,5-dione
;
_journal_coeditor_code WN2107
_journal_issue 4
_journal_name_full 'Acta Crystallographica Section E'
_journal_page_first o1565
_journal_page_last o1567
_journal_paper_doi 10.1107/S160053680700935X
_journal_volume 63
_journal_year 2007
_chemical_formula_iupac 'C15 H14 F2 N2 O3'
_chemical_formula_moiety 'C15 H14 F2 N2 O3'
_chemical_formula_sum 'C15 H14 F2 N2 O3'
_chemical_formula_weight 308.28
_chemical_melting_point 539.5
_chemical_name_systematic
;
4-(4-Difluoromethoxyphenyl)-1,2,3,4,5,6,7,8-octahydroquinazoline-2,5-dione
;
_space_group_IT_number 15
_symmetry_cell_setting monoclinic
_symmetry_space_group_name_Hall '-C 2yc'
_symmetry_space_group_name_H-M 'C 1 2/c 1'
_atom_sites_solution_hydrogens geom
_atom_sites_solution_primary direct
_atom_sites_solution_secondary difmap
_audit_creation_method SHELXL-97
_cell_angle_alpha 90.00(3)
_cell_angle_beta 103.33(2)
_cell_angle_gamma 90.00(3)
_cell_formula_units_Z 8
_cell_length_a 24.204(7)
_cell_length_b 8.390(3)
_cell_length_c 14.104(3)
_cell_measurement_reflns_used 25
_cell_measurement_temperature 293(2)
_cell_measurement_theta_max 14.27
_cell_measurement_theta_min 10.04
_cell_volume 2787.0(14)
_computing_cell_refinement 'CAD-4 Software'
_computing_data_collection 'CAD-4 Software (Enraf--Nonius, 1994)'
_computing_data_reduction 'XCAD4 (Harms & Wocadlo, 1995)'
_computing_molecular_graphics 'ORTEP-3 (Farrugia, 1997)'
_computing_publication_material SHELXL97
_computing_structure_refinement 'SHELXL97 (Sheldrick, 1997)'
_computing_structure_solution 'SHELXS97 (Sheldrick, 1997)'
_diffrn_ambient_temperature 293(2)
_diffrn_measured_fraction_theta_full 1.000
_diffrn_measured_fraction_theta_max 1.000
_diffrn_measurement_device_type 'Enraf--Nonius CAD-4'
_diffrn_measurement_method '\w and 2\q'
_diffrn_radiation_monochromator graphite
_diffrn_radiation_source 'fine-focus sealed tube'
_diffrn_radiation_type MoK\a
_diffrn_radiation_wavelength 0.71073
_diffrn_reflns_av_R_equivalents 0.0194
_diffrn_reflns_av_sigmaI/netI 0.0552
_diffrn_reflns_limit_h_max 28
_diffrn_reflns_limit_h_min -28
_diffrn_reflns_limit_k_max 10
_diffrn_reflns_limit_k_min 0
_diffrn_reflns_limit_l_max 16
_diffrn_reflns_limit_l_min -1
_diffrn_reflns_number 2819
_diffrn_reflns_theta_full 25.17
_diffrn_reflns_theta_max 25.17
_diffrn_reflns_theta_min 1.73
_diffrn_standards_decay_% 1.20
_diffrn_standards_interval_time 60
_diffrn_standards_number 3
_exptl_absorpt_coefficient_mu 0.121
_exptl_absorpt_correction_T_max 0.9727
_exptl_absorpt_correction_T_min 0.9533
_exptl_absorpt_correction_type psi-scan
_exptl_absorpt_process_details '(North <i>et al.</i>,  1968)'
_exptl_crystal_colour colorless
_exptl_crystal_density_diffrn 1.469
_exptl_crystal_density_method 'not measured'
_exptl_crystal_description Prism
_exptl_crystal_F_000 1280
_exptl_crystal_size_max 0.40
_exptl_crystal_size_mid 0.30
_exptl_crystal_size_min 0.23
_refine_diff_density_max 0.380
_refine_diff_density_min -0.441
_refine_ls_extinction_coef 0.0039(8)
_refine_ls_extinction_expression Fc^*^=kFc[1+0.001xFc^2^\l^3^/sin(2\q)]^-1/4^
_refine_ls_extinction_method SHELXL97
_refine_ls_goodness_of_fit_ref 1.038
_refine_ls_hydrogen_treatment mixed
_refine_ls_matrix_type full
_refine_ls_number_parameters 217
_refine_ls_number_reflns 2499
_refine_ls_number_restraints 4
_refine_ls_restrained_S_all 1.043
_refine_ls_R_factor_all 0.1174
_refine_ls_R_factor_gt 0.0533
_refine_ls_shift/su_max 0.000
_refine_ls_shift/su_mean 0.000
_refine_ls_structure_factor_coef Fsqd
_refine_ls_weighting_details 'calc w=1/[\s^2^(Fo^2^)+(0.0929P)^2^+2.4271P] where P=(Fo^2^+2Fc^2^)/3'
_refine_ls_weighting_scheme calc
_refine_ls_wR_factor_gt 0.1480
_refine_ls_wR_factor_ref 0.1802
_reflns_number_gt 1378
_reflns_number_total 2499
_reflns_threshold_expression I>2\s(I)
_cod_data_source_file wn2107.cif
_cod_data_source_block I
_cod_depositor_comments
;
The following automatic conversions were performed:
'_exptl_absorpt_correction_type' value 'psi scan' changed to 'psi-scan'
according to '/home/saulius/struct/CIF-dictionaries/cif_core.dic'
dictionary named 'cif_core.dic' version 2.4.1 from 2010-06-29.

Automatic conversion script
Id: cif_fix_enum 1527 2010-12-29 10:47:43Z saulius 

The following automatic conversions were performed:

'_exptl_absorpt_correction_type' value 'psi scan' changed to
'psi-scan' according to
/home/saulius/struct/CIF-dictionaries/cif_core.dic dictionary named
'cif_core.dic' version 2.4.1 from 2010-06-29.

Automatic conversion script
Id: cif_fix_values 1715 2011-07-08 13:25:40Z adriana 
;
_cod_original_sg_symbol_H-M 'C 2/c'
_cod_database_code 2213050
_cod_database_fobs_code 2213050

loop_
_symmetry_equiv_pos_as_xyz
'x, y, z'
'-x, y, -z+1/2'
'x+1/2, y+1/2, z'
'-x+1/2, y+1/2, -z+1/2'
'-x, -y, -z'
'x, -y, z-1/2'
'-x+1/2, -y+1/2, -z'
'x+1/2, -y+1/2, z-1/2'

loop_
_atom_site_type_symbol
_atom_site_label
_atom_site_fract_x
_atom_site_fract_y
_atom_site_fract_z
_atom_site_U_iso_or_equiv
_atom_site_adp_type
_atom_site_calc_flag
_atom_site_refinement_flags
_atom_site_occupancy
_atom_site_disorder_assembly
_atom_site_disorder_group
O O1 0.03042(10) 0.1207(3) 0.60264(16) 0.0464(6) Uani d . 1 . .
O O2 0.07043(12) 0.4896(3) 0.24595(17) 0.0565(8) Uani d . 1 . .
C C16A 0.2834(2) -0.0221(7) 0.2286(5) 0.0896(17) Uani d PD 0.63 A 1
H H16A 0.3117 -0.0998 0.2180 0.108 Uiso calc PR 0.63 A 1
F F1A 0.30782(18) 0.1180(6) 0.2720(5) 0.183(2) Uani d P 0.63 A 1
F F2A 0.2620(3) 0.0567(9) 0.1535(5) 0.107(2) Uani d PD 0.63 A 1
C C16B 0.2834(2) -0.0221(7) 0.2286(5) 0.0896(17) Uani d PD 0.37 A 2
H H16B 0.3156 -0.0960 0.2378 0.108 Uiso calc PR 0.37 A 2
F F1B 0.30782(18) 0.1180(6) 0.2720(5) 0.183(2) Uani d P 0.37 A 2
F F2B 0.2461(4) -0.079(2) 0.1439(7) 0.131(5) Uani d PD 0.37 A 2
N N1 0.06979(13) 0.3512(3) 0.56690(19) 0.0414(7) Uani d D 1 . .
H H1 0.0709(13) 0.380(4) 0.6264(15) 0.034(9) Uiso d D 1 . .
C C2 0.04671(13) 0.2033(4) 0.5418(2) 0.0343(7) Uani d . 1 . .
N N3 0.04223(12) 0.1583(3) 0.44986(19) 0.0389(7) Uani d D 1 . .
H H3 0.0226(11) 0.072(3) 0.435(2) 0.030(8) Uiso d D 1 . .
C C4 0.06384(13) 0.2450(4) 0.3753(2) 0.0337(7) Uani d . 1 . .
H H4 0.0338 0.2453 0.3153 0.040 Uiso calc R 1 . .
C C4A 0.07547(13) 0.4146(4) 0.4061(2) 0.0347(7) Uani d . 1 . .
C C5 0.07809(15) 0.5300(4) 0.3320(2) 0.0425(9) Uani d . 1 . .
C C6 0.08953(19) 0.7000(4) 0.3623(3) 0.0598(11) Uani d . 1 . .
H H6A 0.0537 0.7562 0.3535 0.072 Uiso calc R 1 . .
H H6B 0.1111 0.7497 0.3203 0.072 Uiso calc R 1 . .
C C7 0.12174(19) 0.7170(5) 0.4666(3) 0.0640(11) Uani d . 1 . .
H H7A 0.1239 0.8289 0.4844 0.077 Uiso calc R 1 . .
H H7B 0.1602 0.6781 0.4731 0.077 Uiso calc R 1 . .
C C8 0.09374(17) 0.6257(4) 0.5351(3) 0.0472(9) Uani d . 1 . .
H H8A 0.1191 0.6221 0.5993 0.057 Uiso calc R 1 . .
H H8B 0.0593 0.6803 0.5407 0.057 Uiso calc R 1 . .
C C8A 0.07947(13) 0.4593(4) 0.4994(2) 0.0364(8) Uani d . 1 . .
C C9 0.11539(13) 0.1627(4) 0.3526(2) 0.0348(7) Uani d . 1 . .
C C10 0.16547(15) 0.1453(5) 0.4228(3) 0.0482(9) Uani d . 1 . .
H H10 0.1676 0.1839 0.4854 0.058 Uiso calc R 1 . .
C C11 0.21194(16) 0.0725(5) 0.4020(3) 0.0583(11) Uani d . 1 . .
H H11 0.2453 0.0620 0.4498 0.070 Uiso calc R 1 . .
C C12 0.20856(16) 0.0152(5) 0.3096(3) 0.0525(10) Uani d . 1 A .
C C13 0.15984(17) 0.0288(5) 0.2393(3) 0.0563(10) Uani d . 1 . .
H H13 0.1578 -0.0121 0.1773 0.068 Uiso calc R 1 . .
C C14 0.11319(15) 0.1041(4) 0.2607(2) 0.0439(9) Uani d . 1 . .
H H14 0.0800 0.1151 0.2124 0.053 Uiso calc R 1 . .
O O3 0.25591(13) -0.0696(4) 0.2933(2) 0.0808(10) Uani d . 1 . .

loop_
_atom_site_aniso_label
_atom_site_aniso_U_11
_atom_site_aniso_U_22
_atom_site_aniso_U_33
_atom_site_aniso_U_12
_atom_site_aniso_U_13
_atom_site_aniso_U_23
O1 0.0607(16) 0.0447(14) 0.0369(12) -0.0095(12) 0.0178(11) 0.0062(11)
O2 0.0830(19) 0.0555(17) 0.0382(15) 0.0110(14) 0.0287(13) 0.0141(12)
C16A 0.087(4) 0.070(4) 0.128(5) 0.006(3) 0.059(4) 0.006(4)
F1A 0.131(3) 0.112(3) 0.339(8) -0.004(3) 0.122(4) 0.003(4)
F2A 0.094(4) 0.157(6) 0.082(4) 0.036(5) 0.047(3) 0.034(5)
C16B 0.087(4) 0.070(4) 0.128(5) 0.006(3) 0.059(4) 0.006(4)
F1B 0.131(3) 0.112(3) 0.339(8) -0.004(3) 0.122(4) 0.003(4)
F2B 0.096(7) 0.240(14) 0.054(5) 0.090(9) 0.009(5) -0.032(8)
N1 0.0624(19) 0.0392(17) 0.0243(14) -0.0098(14) 0.0135(13) -0.0025(12)
C2 0.0371(17) 0.0369(19) 0.0288(16) -0.0002(14) 0.0075(13) 0.0040(14)
N3 0.0485(17) 0.0371(17) 0.0343(15) -0.0124(13) 0.0160(13) -0.0038(12)
C4 0.0388(17) 0.0381(18) 0.0248(15) -0.0010(14) 0.0083(12) 0.0028(13)
C4A 0.0415(18) 0.0340(17) 0.0309(16) 0.0014(14) 0.0132(13) 0.0034(13)
C5 0.053(2) 0.040(2) 0.042(2) 0.0110(16) 0.0250(16) 0.0097(16)
C6 0.093(3) 0.037(2) 0.062(3) 0.0078(19) 0.044(2) 0.0140(18)
C7 0.090(3) 0.037(2) 0.074(3) -0.011(2) 0.039(2) 0.001(2)
C8 0.067(2) 0.0323(19) 0.0432(19) 0.0004(17) 0.0151(17) -0.0029(15)
C8A 0.0394(18) 0.0368(18) 0.0345(17) -0.0009(14) 0.0112(14) 0.0028(14)
C9 0.0425(18) 0.0315(17) 0.0321(16) -0.0029(14) 0.0121(14) 0.0020(13)
C10 0.048(2) 0.059(2) 0.0374(18) 0.0015(18) 0.0100(16) -0.0022(17)
C11 0.044(2) 0.073(3) 0.054(2) 0.008(2) 0.0046(18) 0.007(2)
C12 0.053(2) 0.048(2) 0.060(2) 0.0104(18) 0.0198(19) 0.0054(18)
C13 0.061(2) 0.063(3) 0.050(2) 0.003(2) 0.0235(19) -0.0156(19)
C14 0.045(2) 0.049(2) 0.0367(18) 0.0002(16) 0.0070(15) -0.0077(16)
O3 0.069(2) 0.088(2) 0.098(2) 0.0281(17) 0.0441(18) 0.0132(19)

loop_
_atom_type_symbol
_atom_type_description
_atom_type_scat_dispersion_real
_atom_type_scat_dispersion_imag
_atom_type_scat_source
C C 0.0033 0.0016 'International Tables Vol C Tables 4.2.6.8 and 6.1.1.4'
H H 0.0000 0.0000 'International Tables Vol C Tables 4.2.6.8 and 6.1.1.4'
N N 0.0061 0.0033 'International Tables Vol C Tables 4.2.6.8 and 6.1.1.4'
O O 0.0106 0.0060 'International Tables Vol C Tables 4.2.6.8 and 6.1.1.4'
F F 0.0171 0.0103 'International Tables Vol C Tables 4.2.6.8 and 6.1.1.4'

loop_
_geom_angle_atom_site_label_1
_geom_angle_atom_site_label_2
_geom_angle_atom_site_label_3
_geom_angle
F2A C16A O3 124.8(5)
F2A C16A F1A 88.6(6)
O3 C16A F1A 100.6(5)
F2A C16A H16A 112.9
O3 C16A H16A 112.9
F1A C16A H16A 112.9
C2 N1 C8A 122.8(3)
C2 N1 H1 115(2)
C8A N1 H1 121(2)
O1 C2 N3 123.4(3)
O1 C2 N1 120.2(3)
N3 C2 N1 116.4(3)
C2 N3 C4 126.4(3)
C2 N3 H3 113(2)
C4 N3 H3 120(2)
N3 C4 C4A 109.7(2)
N3 C4 C9 111.6(3)
C4A C4 C9 112.6(3)
N3 C4 H4 107.6
C4A C4 H4 107.6
C9 C4 H4 107.6
C8A C4A C5 121.1(3)
C8A C4A C4 121.0(3)
C5 C4A C4 117.8(3)
O2 C5 C4A 120.6(3)
O2 C5 C6 121.3(3)
C4A C5 C6 118.1(3)
C5 C6 C7 112.9(3)
C5 C6 H6A 109.0
C7 C6 H6A 109.0
C5 C6 H6B 109.0
C7 C6 H6B 109.0
H6A C6 H6B 107.8
C6 C7 C8 111.7(3)
C6 C7 H7A 109.3
C8 C7 H7A 109.3
C6 C7 H7B 109.3
C8 C7 H7B 109.3
H7A C7 H7B 107.9
C8A C8 C7 111.1(3)
C8A C8 H8A 109.4
C7 C8 H8A 109.4
C8A C8 H8B 109.4
C7 C8 H8B 109.4
H8A C8 H8B 108.0
C4A C8A N1 120.4(3)
C4A C8A C8 123.1(3)
N1 C8A C8 116.5(3)
C14 C9 C10 118.2(3)
C14 C9 C4 120.3(3)
C10 C9 C4 121.5(3)
C11 C10 C9 121.4(3)
C11 C10 H10 119.3
C9 C10 H10 119.3
C10 C11 C12 119.2(4)
C10 C11 H11 120.4
C12 C11 H11 120.4
C13 C12 C11 121.0(3)
C13 C12 O3 121.6(4)
C11 C12 O3 117.2(4)
C12 C13 C14 119.5(3)
C12 C13 H13 120.3
C14 C13 H13 120.3
C9 C14 C13 120.8(3)
C9 C14 H14 119.6
C13 C14 H14 119.6
C16A O3 C12 121.5(4)

loop_
_geom_bond_atom_site_label_1
_geom_bond_atom_site_label_2
_geom_bond_distance
O1 C2 1.236(4)
O2 C5 1.232(4)
C16A F2A 1.255(7)
C16A O3 1.309(6)
C16A F1A 1.392(7)
C16A H16A 0.9800
N1 C2 1.373(4)
N1 C8A 1.374(4)
N1 H1 0.869(18)
C2 N3 1.331(4)
N3 C4 1.471(4)
N3 H3 0.865(18)
C4 C4A 1.495(4)
C4 C9 1.523(4)
C4 H4 0.9800
C4A C8A 1.350(4)
C4A C5 1.437(4)
C5 C6 1.496(5)
C6 C7 1.504(6)
C6 H6A 0.9700
C6 H6B 0.9700
C7 C8 1.511(5)
C7 H7A 0.9700
C7 H7B 0.9700
C8 C8A 1.497(5)
C8 H8A 0.9700
C8 H8B 0.9700
C9 C14 1.376(4)
C9 C10 1.385(5)
C10 C11 1.370(5)
C10 H10 0.9300
C11 C12 1.374(5)
C11 H11 0.9300
C12 C13 1.359(5)
C12 O3 1.412(4)
C13 C14 1.387(5)
C13 H13 0.9300
C14 H14 0.9300

loop_
_geom_hbond_atom_site_label_D
_geom_hbond_atom_site_label_H
_geom_hbond_atom_site_label_A
_geom_hbond_site_symmetry_A
_geom_hbond_distance_DH
_geom_hbond_distance_HA
_geom_hbond_distance_DA
_geom_hbond_angle_DHA
C13 H13 F2B . 0.93 2.36 2.877(9) 115
N1 H1 O2 6_566 0.869(18) 2.01(2) 2.854(4) 163(3)
C8 H8A O2 6_566 0.97 2.77 3.297(4) 115
N1 H1 F1A 7_556 0.869(18) 2.96(3) 3.302(6) 106(2)
N3 H3 O1 5_556 0.865(18) 2.056(19) 2.919(4) 175(3)
C6 H6A O1 5_566 0.97 2.48 3.406(5) 159
C10 H10 F2B 6_556 0.93 2.72 3.321(10) 123
C11 H11 F2B 6_556 0.93 2.74 3.320(10) 122
C14 H14 O1 6_555 0.93 2.63 3.237(4) 124

loop_
_geom_torsion_atom_site_label_1
_geom_torsion_atom_site_label_2
_geom_torsion_atom_site_label_3
_geom_torsion_atom_site_label_4
_geom_torsion
C8A N1 C2 O1 -168.3(3)
C8A N1 C2 N3 10.4(5)
O1 C2 N3 C4 -175.8(3)
N1 C2 N3 C4 5.5(5)
C2 N3 C4 C4A -17.8(4)
C2 N3 C4 C9 107.7(4)
N3 C4 C4A C8A 16.2(4)
C9 C4 C4A C8A -108.8(3)
N3 C4 C4A C5 -159.3(3)
C9 C4 C4A C5 75.7(4)
C8A C4A C5 O2 -174.9(3)
C4 C4A C5 O2 0.7(5)
C8A C4A C5 C6 4.3(5)
C4 C4A C5 C6 179.8(3)
O2 C5 C6 C7 -155.0(3)
C4A C5 C6 C7 25.9(5)
C5 C6 C7 C8 -52.1(4)
C6 C7 C8 C8A 48.2(4)
C5 C4A C8A N1 171.8(3)
C4 C4A C8A N1 -3.6(5)
C5 C4A C8A C8 -7.6(5)
C4 C4A C8A C8 177.0(3)
C2 N1 C8A C4A -11.2(5)
C2 N1 C8A C8 168.2(3)
C7 C8 C8A C4A -19.3(5)
C7 C8 C8A N1 161.3(3)
N3 C4 C9 C14 117.3(3)
C4A C4 C9 C14 -118.8(3)
N3 C4 C9 C10 -63.1(4)
C4A C4 C9 C10 60.8(4)
C14 C9 C10 C11 0.2(5)
C4 C9 C10 C11 -179.4(3)
C9 C10 C11 C12 -0.2(6)
C10 C11 C12 C13 -0.5(6)
C10 C11 C12 O3 -175.3(4)
C11 C12 C13 C14 1.1(6)
O3 C12 C13 C14 175.7(4)
C10 C9 C14 C13 0.4(5)
C4 C9 C14 C13 -180.0(3)
C12 C13 C14 C9 -1.1(6)
F2A C16A O3 C12 -27.8(10)
F1A C16A O3 C12 67.9(6)
C13 C12 O3 C16A 64.6(6)
C11 C12 O3 C16A -120.6(5)
